data_7044538
loop_
_publ_author_name
'Suo, Hongyi'
'Oleynik, Irina V.'
'Huang, Chuanbing'
'Oleynik, Ivan I.'
'Solan, Gregory A.'
'Ma, Yanping'
'Liang, Tongling'
'Sun, Wen-Hua'

_publ_section_title
;
 ortho-Cycloalkyl substituted N,N&#x2032;-diaryliminoacenaphthene-Ni(ii)
 catalysts for polyethylene elastomers; exploring ring size and
 temperature effects
;
_journal_name_full 'Dalton Trans.'
_journal_paper_doi 10.1039/C7DT03362A
_journal_year 2017
_chemical_formula_moiety 'C60 H54 Br2 N2 Ni, C H2 Cl2'
_chemical_formula_sum 'C61 H56 Br2 Cl2 N2 Ni'
_chemical_formula_weight 1106.51
_chemical_name_systematic
;
 ? 
;
_space_group_crystal_system triclinic
_space_group_IT_number 2
_space_group_name_Hall '-P 1'
_space_group_name_H-M_alt 'P -1'
_symmetry_space_group_name_Hall '-P 1'
_symmetry_space_group_name_H-M 'P -1'
_atom_sites_solution_hydrogens geom
_atom_sites_solution_primary direct
_atom_sites_solution_secondary difmap
_audit_creation_date 2017-06-21
_audit_creation_method
;
Olex2 1.2
(compiled 2017.03.28 svn.r3405 for OlexSys, GUI svn.r5337)
;
_audit_update_record
;
2017-10-10 deposited with the CCDC.
2017-10-17 downloaded from the CCDC.
;
_cell_angle_alpha 102.42(3)
_cell_angle_beta 93.70(3)
_cell_angle_gamma 93.95(3)
_cell_formula_units_Z 2
_cell_length_a 10.987(2)
_cell_length_b 12.500(3)
_cell_length_c 19.151(4)
_cell_measurement_reflns_used 8957
_cell_measurement_temperature 293(2)
_cell_measurement_theta_max 31.5897
_cell_measurement_theta_min 1.6743
_cell_volume 2554.0(10)
_computing_cell_refinement 'CrystalClear (Rigaku Inc., 2007)'
_computing_data_collection 'CrystalClear (Rigaku Inc., 2007)'
_computing_data_reduction 'CrystalClear (Rigaku Inc., 2007)'
_computing_molecular_graphics 'Olex2 (Dolomanov et al., 2009)'
_computing_publication_material 'Olex2 (Dolomanov et al., 2009)'
_computing_structure_refinement 'ShelXL (Sheldrick, 2015)'
_computing_structure_solution 'SIR2004 (Burla et al., 2007)'
_diffrn_ambient_temperature 293(2)
_diffrn_measured_fraction_theta_full 0.991
_diffrn_measured_fraction_theta_max 0.991
_diffrn_measurement_device_type 'MM007-HF CCD(Saturn 724+)'
_diffrn_measurement_method '\w scans at fixed \c = 45\%'
_diffrn_radiation_monochromator graphite
_diffrn_radiation_type MoK\a
_diffrn_radiation_wavelength 0.71073
_diffrn_reflns_av_R_equivalents 0.0395
_diffrn_reflns_av_unetI/netI 0.0405
_diffrn_reflns_limit_h_max 14
_diffrn_reflns_limit_h_min -14
_diffrn_reflns_limit_k_max 16
_diffrn_reflns_limit_k_min -16
_diffrn_reflns_limit_l_max 24
_diffrn_reflns_limit_l_min -24
_diffrn_reflns_number 28595
_diffrn_reflns_theta_full 27.50
_diffrn_reflns_theta_max 27.50
_diffrn_reflns_theta_min 1.09
_diffrn_source 'fine-focus sealed tube'
_exptl_absorpt_coefficient_mu 2.091
_exptl_absorpt_correction_T_max 1.000
_exptl_absorpt_correction_T_min 0.8236
_exptl_absorpt_correction_type multi-scan
_exptl_absorpt_process_details 'CrystalClear (Rigaku Inc., 2007)'
_exptl_crystal_colour red
_exptl_crystal_colour_primary red
_exptl_crystal_density_diffrn 1.439
_exptl_crystal_density_method 'not measured'
_exptl_crystal_description block
_exptl_crystal_F_000 1136
_exptl_crystal_size_max 0.326
_exptl_crystal_size_mid 0.312
_exptl_crystal_size_min 0.123
_refine_diff_density_max 0.718
_refine_diff_density_min -0.650
_refine_diff_density_rms 0.072
_refine_ls_extinction_method none
_refine_ls_goodness_of_fit_ref 1.070
_refine_ls_hydrogen_treatment constr
_refine_ls_matrix_type full
_refine_ls_number_parameters 643
_refine_ls_number_reflns 11649
_refine_ls_number_restraints 70
_refine_ls_restrained_S_all 1.075
_refine_ls_R_factor_all 0.0488
_refine_ls_R_factor_gt 0.0439
_refine_ls_shift/su_max 0.000
_refine_ls_shift/su_mean 0.000
_refine_ls_structure_factor_coef Fsqd
_refine_ls_weighting_details 'calc w=1/[\s^2^(Fo^2^)+(0.0430P)^2^+2.6329P] where P=(Fo^2^+2Fc^2^)/3'
_refine_ls_weighting_scheme calc
_refine_ls_wR_factor_gt 0.1044
_refine_ls_wR_factor_ref 0.1077
_reflns_number_gt 10619
_reflns_number_total 11649
_reflns_threshold_expression >2sigma(I)
_cod_data_source_file c7dt03362a2.cif
_cod_data_source_block Ni3
_cod_original_cell_volume 2553.9(9)
_cod_database_code 7044538
_olex2_refinement_description
;
1. Fixed Uiso
 At 1.2 times of:
  All C(H) groups, All C(H,H) groups
 At 1.5 times of:
  All C(H,H,H) groups
2. Restrained distances
 Cl1-C60 = Cl2-C61 = Cl3-C60 = Cl4-C61
 1.77 with sigma of 0.01
3. Uiso/Uaniso restraints and constraints
Cl1 \\sim Cl3 \\sim C60 \\sim C61 \\sim Cl2 \\sim Cl4: within 1.7A with sigma
of 0.02 and sigma for terminal atoms of 0.04
Uanis(Cl1) \\sim Ueq, Uanis(Cl3) \\sim Ueq, Uanis(C60) \\sim Ueq, Uanis(C61)
\\sim Ueq, Uanis(Cl2) \\sim Ueq, Uanis(Cl4) \\sim Ueq: with sigma of 0.01 and
sigma for terminal atoms of 0.02
4. Others
 Sof(C61)=Sof(H61A)=Sof(H61B)=Sof(Cl2)=Sof(Cl4)=1-FVAR(1)
 Sof(Cl1)=Sof(Cl3)=Sof(C60)=Sof(H60A)=Sof(H60B)=FVAR(1)
5.a Ternary CH refined with riding coordinates:
 C0AA(H0AA), C34(H34), C47(H47)
5.b Secondary CH2 refined with riding coordinates:
 C26(H26A,H26B), C24(H24A,H24B), C23(H23A,H23B), C22(H22A,H22B), C21(H21A,
 H21B), C20(H20A,H20B), C19(H19A,H19B), C60(H60A,H60B), C61(H61A,H61B)
5.c Aromatic/amide H refined with riding coordinates:
 C10(H10), C9(H9), C8(H8), C5(H5), C4(H4), C3(H3), C15(H15), C16(H16),
 C17(H17), C31(H31), C29(H29), C42(H42), C43(H43), C44(H44), C45(H45), C46(H46),
  C40(H40), C39(H39), C38(H38), C37(H37), C36(H36), C55(H55), C56(H56),
 C57(H57), C58(H58), C59(H59), C53(H53), C52(H52), C51(H51), C50(H50), C49(H49)
5.d Idealised Me refined as rotating group:
 C27(H27A,H27B,H27C), C33(H33A,H33B,H33C)
;
_olex2_submission_special_instructions 'No special instructions were received'

loop_
_space_group_symop_id
_space_group_symop_operation_xyz
1 'x, y, z'
2 '-x, -y, -z'

loop_
_atom_site_label
_atom_site_type_symbol
_atom_site_fract_x
_atom_site_fract_y
_atom_site_fract_z
_atom_site_U_iso_or_equiv
_atom_site_adp_type
_atom_site_occupancy
_atom_site_calc_flag
_atom_site_disorder_assembly
_atom_site_disorder_group
_atom_site_refinement_flags_posn
_atom_site_refinement_flags_adp
Br2 Br -0.01727(2) 0.70812(2) 0.349534(13) 0.03053(7) Uani 1 d . . . .
Br1 Br -0.03771(3) 0.72597(3) 0.137874(15) 0.03929(8) Uani 1 d . . . .
Ni1 Ni 0.06798(3) 0.68922(2) 0.239504(16) 0.02245(8) Uani 1 d . . . .
N1 N 0.24963(18) 0.74030(16) 0.25181(10) 0.0205(4) Uani 1 d . . . .
N2 N 0.13156(18) 0.53973(16) 0.20810(10) 0.0210(4) Uani 1 d . . . .
C12 C 0.2489(2) 0.54562(18) 0.21299(12) 0.0209(4) Uani 1 d . . . .
C1 C 0.3156(2) 0.65851(19) 0.23980(12) 0.0209(4) Uani 1 d . . . .
C2 C 0.4469(2) 0.6439(2) 0.24086(13) 0.0247(5) Uani 1 d . . . .
C7 C 0.4562(2) 0.5301(2) 0.21358(13) 0.0251(5) Uani 1 d . . . .
C11 C 0.3417(2) 0.4669(2) 0.19612(13) 0.0252(5) Uani 1 d . . . .
C10 C 0.3380(3) 0.3550(2) 0.16900(15) 0.0323(6) Uani 1 d . . . .
H10 H 0.2639 0.3121 0.1571 0.039 Uiso 1 calc . . R .
C9 C 0.4510(3) 0.3081(2) 0.15991(17) 0.0398(7) Uani 1 d . . . .
H9 H 0.4501 0.2327 0.1421 0.048 Uiso 1 calc . . R .
C8 C 0.5623(3) 0.3690(2) 0.17626(17) 0.0393(7) Uani 1 d . . . .
H8 H 0.6342 0.3344 0.1690 0.047 Uiso 1 calc . . R .
C6 C 0.5684(2) 0.4841(2) 0.20416(15) 0.0323(6) Uani 1 d . . . .
C5 C 0.6747(3) 0.5586(3) 0.22349(16) 0.0386(7) Uani 1 d . . . .
H5 H 0.7515 0.5327 0.2171 0.046 Uiso 1 calc . . R .
C4 C 0.6659(2) 0.6678(3) 0.25139(17) 0.0377(6) Uani 1 d . . . .
H4 H 0.7375 0.7141 0.2646 0.045 Uiso 1 calc . . R .
C3 C 0.5522(2) 0.7129(2) 0.26094(14) 0.0300(5) Uani 1 d . . . .
H3 H 0.5486 0.7874 0.2803 0.036 Uiso 1 calc . . R .
C13 C 0.0572(2) 0.44040(18) 0.17366(12) 0.0212(4) Uani 1 d . . . .
C14 C 0.0501(2) 0.4115(2) 0.09836(13) 0.0262(5) Uani 1 d . . . .
C15 C -0.0319(3) 0.3234(2) 0.06387(14) 0.0328(6) Uani 1 d . . . .
H15 H -0.0385 0.3024 0.0141 0.039 Uiso 1 calc . . R .
C16 C -0.1039(3) 0.2665(2) 0.10308(16) 0.0364(6) Uani 1 d . . . .
H16 H -0.1608 0.2097 0.0794 0.044 Uiso 1 calc . . R .
C17 C -0.0917(3) 0.2939(2) 0.17701(15) 0.0330(6) Uani 1 d . . . .
H17 H -0.1382 0.2529 0.2024 0.040 Uiso 1 calc . . R .
C18 C -0.0105(2) 0.3823(2) 0.21493(13) 0.0253(5) Uani 1 d . . . .
C0AA C 0.0078(2) 0.4062(2) 0.29628(13) 0.0261(5) Uani 1 d . . . .
H0AA H 0.0414 0.4830 0.3121 0.031 Uiso 1 calc . . R .
C26 C -0.1153(3) 0.3967(3) 0.32993(15) 0.0343(6) Uani 1 d . . . .
H26A H -0.1714 0.4404 0.3094 0.041 Uiso 1 calc . . R .
H26B H -0.1490 0.3207 0.3160 0.041 Uiso 1 calc . . R .
C24 C -0.1111(3) 0.4329(3) 0.41213(16) 0.0389(6) Uani 1 d . . . .
H24A H -0.0357 0.4786 0.4294 0.047 Uiso 1 calc . . R .
H24B H -0.1786 0.4776 0.4246 0.047 Uiso 1 calc . . R .
C23 C -0.1185(3) 0.3382(3) 0.45078(16) 0.0421(7) Uani 1 d . . . .
H23A H -0.0998 0.3686 0.5017 0.050 Uiso 1 calc . . R .
H23B H -0.2026 0.3061 0.4444 0.050 Uiso 1 calc . . R .
C22 C -0.0367(3) 0.2467(3) 0.42825(17) 0.0427(7) Uani 1 d . . . .
H22A H -0.0562 0.1898 0.4541 0.051 Uiso 1 calc . . R .
H22B H -0.0567 0.2150 0.3776 0.051 Uiso 1 calc . . R .
C21 C 0.0994(3) 0.2776(3) 0.43992(16) 0.0404(7) Uani 1 d . . . .
H21A H 0.1405 0.2104 0.4291 0.048 Uiso 1 calc . . R .
H21B H 0.1190 0.3102 0.4905 0.048 Uiso 1 calc . . R .
C20 C 0.1537(3) 0.3572(3) 0.39649(16) 0.0382(6) Uani 1 d . . . .
H20A H 0.1365 0.4312 0.4190 0.046 Uiso 1 calc . . R .
H20B H 0.2420 0.3550 0.3996 0.046 Uiso 1 calc . . R .
C19 C 0.1074(2) 0.3347(2) 0.31696(14) 0.0303(5) Uani 1 d . . . .
H19A H 0.0755 0.2582 0.3022 0.036 Uiso 1 calc . . R .
H19B H 0.1770 0.3443 0.2895 0.036 Uiso 1 calc . . R .
C27 C 0.1274(3) 0.4733(2) 0.05529(14) 0.0318(6) Uani 1 d . . . .
H27A H 0.1115 0.5494 0.0662 0.048 Uiso 1 calc . . GR .
H27B H 0.1075 0.4430 0.0051 0.048 Uiso 1 calc . . GR .
H27C H 0.2124 0.4669 0.0672 0.048 Uiso 1 calc . . GR .
C25 C 0.3058(2) 0.85223(18) 0.27353(12) 0.0197(4) Uani 1 d . . . .
C32 C 0.3287(2) 0.90018(19) 0.34640(13) 0.0221(5) Uani 1 d . . . .
C31 C 0.3796(2) 1.0091(2) 0.36578(13) 0.0254(5) Uani 1 d . . . .
H31 H 0.3979 1.0417 0.4141 0.031 Uiso 1 calc . . R .
C30 C 0.4037(2) 1.0698(2) 0.31461(14) 0.0276(5) Uani 1 d . . . .
C29 C 0.3776(2) 1.0196(2) 0.24232(14) 0.0277(5) Uani 1 d . . . .
H29 H 0.3938 1.0599 0.2079 0.033 Uiso 1 calc . . R .
C28 C 0.3279(2) 0.91077(19) 0.21985(13) 0.0229(5) Uani 1 d . . . .
C33 C 0.4553(3) 1.1885(2) 0.33618(16) 0.0387(7) Uani 1 d . . . .
H33A H 0.4463 1.2164 0.3862 0.058 Uiso 1 calc . . GR .
H33B H 0.4119 1.2312 0.3083 0.058 Uiso 1 calc . . GR .
H33C H 0.5405 1.1934 0.3277 0.058 Uiso 1 calc . . GR .
C34 C 0.2971(2) 0.83590(19) 0.40351(12) 0.0228(5) Uani 1 d . . . .
H34 H 0.2210 0.7903 0.3845 0.027 Uiso 1 calc . . R .
C41 C 0.3917(2) 0.7563(2) 0.41407(12) 0.0251(5) Uani 1 d . . . .
C42 C 0.3551(3) 0.6457(2) 0.40882(15) 0.0328(6) Uani 1 d . . . .
H42 H 0.2728 0.6208 0.3986 0.039 Uiso 1 calc . . R .
C43 C 0.4404(3) 0.5722(3) 0.41868(19) 0.0462(8) Uani 1 d . . . .
H43 H 0.4150 0.4985 0.4149 0.055 Uiso 1 calc . . R .
C44 C 0.5632(3) 0.6082(3) 0.4341(2) 0.0498(8) Uani 1 d . . . .
H44 H 0.6202 0.5589 0.4407 0.060 Uiso 1 calc . . R .
C45 C 0.6004(3) 0.7174(3) 0.43964(18) 0.0421(7) Uani 1 d . . . .
H45 H 0.6828 0.7417 0.4499 0.051 Uiso 1 calc . . R .
C46 C 0.5158(2) 0.7913(2) 0.42997(15) 0.0314(5) Uani 1 d . . . .
H46 H 0.5420 0.8650 0.4341 0.038 Uiso 1 calc . . R .
C35 C 0.2680(2) 0.91102(19) 0.47381(13) 0.0244(5) Uani 1 d . . . .
C40 C 0.1779(3) 0.9834(2) 0.47229(14) 0.0306(5) Uani 1 d . . . .
H40 H 0.1379 0.9865 0.4286 0.037 Uiso 1 calc . . R .
C39 C 0.1465(3) 1.0514(2) 0.53480(15) 0.0339(6) Uani 1 d . . . .
H39 H 0.0870 1.1003 0.5326 0.041 Uiso 1 calc . . R .
C38 C 0.2039(3) 1.0461(2) 0.60042(15) 0.0356(6) Uani 1 d . . . .
H38 H 0.1831 1.0914 0.6424 0.043 Uiso 1 calc . . R .
C37 C 0.2917(3) 0.9736(2) 0.60309(15) 0.0354(6) Uani 1 d . . . .
H37 H 0.3298 0.9693 0.6471 0.042 Uiso 1 calc . . R .
C36 C 0.3240(2) 0.9063(2) 0.54009(14) 0.0294(5) Uani 1 d . . . .
H36 H 0.3838 0.8577 0.5425 0.035 Uiso 1 calc . . R .
C54 C 0.3893(3) 0.7871(2) 0.10511(14) 0.0303(5) Uani 1 d . . . .
C55 C 0.5129(3) 0.8084(3) 0.12454(17) 0.0400(7) Uani 1 d . . . .
H55 H 0.5412 0.8671 0.1621 0.048 Uiso 1 calc . . R .
C56 C 0.5966(4) 0.7413(3) 0.0874(2) 0.0583(10) Uani 1 d . . . .
H56 H 0.6799 0.7544 0.1013 0.070 Uiso 1 calc . . R .
C57 C 0.5553(5) 0.6571(3) 0.0312(2) 0.0682(13) Uani 1 d . . . .
H57 H 0.6109 0.6136 0.0065 0.082 Uiso 1 calc . . R .
C58 C 0.4332(5) 0.6361(3) 0.0108(2) 0.0641(12) Uani 1 d . . . .
H58 H 0.4060 0.5789 -0.0280 0.077 Uiso 1 calc . . R .
C59 C 0.3498(4) 0.6996(2) 0.04760(16) 0.0440(7) Uani 1 d . . . .
H59 H 0.2666 0.6839 0.0340 0.053 Uiso 1 calc . . R .
C47 C 0.2950(2) 0.8592(2) 0.14033(12) 0.0242(5) Uani 1 d . . . .
H47 H 0.2198 0.8110 0.1378 0.029 Uiso 1 calc . . R .
C48 C 0.2640(2) 0.9456(2) 0.09732(13) 0.0267(5) Uani 1 d . . . .
C53 C 0.1543(4) 0.9885(4) 0.1019(3) 0.0867(18) Uani 1 d . . . .
H53 H 0.0979 0.9636 0.1303 0.104 Uiso 1 calc . . R .
C52 C 0.1240(4) 1.0684(5) 0.0655(4) 0.101(2) Uani 1 d . . . .
H52 H 0.0482 1.0967 0.0703 0.121 Uiso 1 calc . . R .
C51 C 0.2022(3) 1.1064(3) 0.02301(18) 0.0475(8) Uani 1 d . . . .
H51 H 0.1815 1.1603 -0.0013 0.057 Uiso 1 calc . . R .
C50 C 0.3107(4) 1.0635(4) 0.0172(2) 0.0722(13) Uani 1 d . . . .
H50 H 0.3663 1.0880 -0.0117 0.087 Uiso 1 calc . . R .
C49 C 0.3416(3) 0.9828(3) 0.0537(2) 0.0610(11) Uani 1 d . . . .
H49 H 0.4169 0.9537 0.0481 0.073 Uiso 1 calc . . R .
Cl1 Cl 0.3162(3) 0.9294(2) 0.8194(3) 0.1179(16) Uani 0.607(6) d A 1 D U
Cl3 Cl 0.0777(4) 0.96500(19) 0.75289(12) 0.0927(13) Uani 0.607(6) d A 1 D U
C60 C 0.1804(6) 0.9975(5) 0.8293(4) 0.067(2) Uani 0.607(6) d A 1 D U
H60A H 0.1401 0.9785 0.8692 0.080 Uiso 0.607(6) calc A 1 R .
H60B H 0.2018 1.0762 0.8412 0.080 Uiso 0.607(6) calc A 1 R .
C61 C 0.0966(10) 0.9967(12) 0.8066(6) 0.092(4) Uani 0.393(6) d A 2 D U
H61A H 0.1066 1.0703 0.8367 0.110 Uiso 0.393(6) calc A 2 R .
H61B H 0.0630 0.9479 0.8349 0.110 Uiso 0.393(6) calc A 2 R .
Cl2 Cl 0.2425(7) 0.9569(4) 0.7834(3) 0.107(2) Uani 0.393(6) d A 2 D U
Cl4 Cl -0.0124(6) 0.9956(4) 0.7321(3) 0.1025(18) Uani 0.393(6) d A 2 D U

loop_
_atom_site_aniso_label
_atom_site_aniso_U_11
_atom_site_aniso_U_22
_atom_site_aniso_U_33
_atom_site_aniso_U_23
_atom_site_aniso_U_13
_atom_site_aniso_U_12
Br2 0.02873(14) 0.03572(14) 0.02680(13) 0.00434(10) 0.00676(10) 0.00427(10)
Br1 0.03459(15) 0.05565(18) 0.03048(14) 0.01455(13) -0.00021(11) 0.01045(13)
Ni1 0.01801(15) 0.02388(15) 0.02504(16) 0.00382(12) 0.00253(11) 0.00305(11)
N1 0.0208(9) 0.0210(9) 0.0204(9) 0.0062(7) 0.0021(7) 0.0015(7)
N2 0.0224(10) 0.0218(9) 0.0193(9) 0.0056(7) 0.0022(7) 0.0015(8)
C12 0.0224(11) 0.0215(10) 0.0198(10) 0.0058(8) 0.0048(9) 0.0036(9)
C1 0.0205(11) 0.0246(11) 0.0185(10) 0.0066(9) 0.0021(8) 0.0021(9)
C2 0.0217(11) 0.0290(12) 0.0257(12) 0.0095(10) 0.0039(9) 0.0051(9)
C7 0.0265(12) 0.0293(12) 0.0229(11) 0.0095(9) 0.0054(9) 0.0095(10)
C11 0.0274(12) 0.0272(12) 0.0235(11) 0.0083(9) 0.0061(9) 0.0077(10)
C10 0.0386(15) 0.0268(12) 0.0329(13) 0.0068(10) 0.0074(11) 0.0085(11)
C9 0.0496(18) 0.0310(14) 0.0426(16) 0.0091(12) 0.0131(14) 0.0182(13)
C8 0.0381(16) 0.0420(16) 0.0443(16) 0.0144(13) 0.0136(13) 0.0234(13)
C6 0.0285(13) 0.0431(15) 0.0316(13) 0.0164(12) 0.0077(10) 0.0158(12)
C5 0.0233(13) 0.0566(18) 0.0439(16) 0.0231(14) 0.0075(11) 0.0150(12)
C4 0.0208(13) 0.0504(17) 0.0450(16) 0.0183(14) 0.0000(11) 0.0024(12)
C3 0.0232(12) 0.0352(13) 0.0335(13) 0.0123(11) 0.0010(10) 0.0006(10)
C13 0.0212(11) 0.0205(10) 0.0216(11) 0.0050(9) -0.0001(9) 0.0006(9)
C14 0.0295(13) 0.0261(12) 0.0235(11) 0.0065(9) 0.0010(10) 0.0031(10)
C15 0.0394(15) 0.0318(13) 0.0253(12) 0.0046(10) -0.0015(11) -0.0005(11)
C16 0.0362(15) 0.0315(13) 0.0367(15) 0.0032(11) -0.0049(12) -0.0090(12)
C17 0.0335(14) 0.0284(13) 0.0381(14) 0.0105(11) 0.0068(11) -0.0036(11)
C18 0.0269(12) 0.0227(11) 0.0270(12) 0.0070(9) 0.0030(10) 0.0019(9)
C0AA 0.0306(13) 0.0247(11) 0.0247(12) 0.0089(9) 0.0038(10) 0.0024(10)
C26 0.0324(14) 0.0446(15) 0.0306(13) 0.0158(12) 0.0060(11) 0.0095(12)
C24 0.0404(16) 0.0459(16) 0.0344(14) 0.0125(13) 0.0131(12) 0.0108(13)
C23 0.0421(17) 0.0535(18) 0.0327(15) 0.0155(13) 0.0100(12) -0.0067(14)
C22 0.0524(19) 0.0413(16) 0.0393(16) 0.0227(13) 0.0033(14) -0.0049(14)
C21 0.0442(17) 0.0477(17) 0.0336(15) 0.0188(13) -0.0007(12) 0.0068(14)
C20 0.0323(14) 0.0466(16) 0.0375(15) 0.0142(13) -0.0004(12) 0.0039(12)
C19 0.0294(13) 0.0343(13) 0.0294(13) 0.0101(11) 0.0057(10) 0.0044(11)
C27 0.0366(14) 0.0359(14) 0.0230(12) 0.0076(10) 0.0043(10) -0.0009(11)
C25 0.0183(10) 0.0193(10) 0.0218(11) 0.0053(8) 0.0015(8) 0.0008(8)
C32 0.0205(11) 0.0238(11) 0.0231(11) 0.0080(9) 0.0014(9) 0.0014(9)
C31 0.0267(12) 0.0246(11) 0.0239(11) 0.0052(9) -0.0016(9) -0.0019(10)
C30 0.0297(13) 0.0226(11) 0.0300(13) 0.0066(10) 0.0007(10) -0.0012(10)
C29 0.0319(13) 0.0256(12) 0.0282(12) 0.0122(10) 0.0024(10) -0.0003(10)
C28 0.0211(11) 0.0253(11) 0.0231(11) 0.0070(9) 0.0021(9) 0.0024(9)
C33 0.0538(18) 0.0248(13) 0.0360(15) 0.0097(11) -0.0044(13) -0.0088(12)
C34 0.0231(11) 0.0228(11) 0.0227(11) 0.0065(9) 0.0004(9) -0.0009(9)
C41 0.0294(12) 0.0281(12) 0.0195(11) 0.0086(9) 0.0031(9) 0.0028(10)
C42 0.0334(14) 0.0300(13) 0.0377(14) 0.0130(11) 0.0071(11) 0.0006(11)
C43 0.0526(19) 0.0325(15) 0.062(2) 0.0240(14) 0.0138(16) 0.0101(14)
C44 0.0464(18) 0.0539(19) 0.062(2) 0.0328(17) 0.0118(16) 0.0246(16)
C45 0.0301(14) 0.0536(18) 0.0481(17) 0.0226(15) 0.0020(13) 0.0073(13)
C46 0.0273(13) 0.0360(14) 0.0327(13) 0.0126(11) 0.0006(10) 0.0004(11)
C35 0.0265(12) 0.0239(11) 0.0231(11) 0.0069(9) 0.0030(9) -0.0016(9)
C40 0.0342(14) 0.0321(13) 0.0280(13) 0.0110(10) 0.0045(10) 0.0056(11)
C39 0.0369(15) 0.0317(13) 0.0351(14) 0.0084(11) 0.0100(11) 0.0076(11)
C38 0.0390(15) 0.0332(14) 0.0316(14) 0.0014(11) 0.0060(11) -0.0021(12)
C37 0.0381(15) 0.0400(15) 0.0267(13) 0.0063(11) 0.0005(11) -0.0016(12)
C36 0.0320(13) 0.0305(13) 0.0259(12) 0.0076(10) 0.0008(10) 0.0006(10)
C54 0.0396(15) 0.0312(13) 0.0258(12) 0.0142(10) 0.0111(11) 0.0097(11)
C55 0.0394(16) 0.0488(17) 0.0405(16) 0.0235(14) 0.0126(13) 0.0127(13)
C56 0.052(2) 0.073(3) 0.072(3) 0.047(2) 0.0314(19) 0.0304(19)
C57 0.100(3) 0.053(2) 0.071(3) 0.031(2) 0.058(3) 0.042(2)
C58 0.107(4) 0.0397(18) 0.052(2) 0.0108(16) 0.038(2) 0.019(2)
C59 0.067(2) 0.0335(15) 0.0334(15) 0.0088(12) 0.0142(14) 0.0052(14)
C47 0.0246(12) 0.0283(12) 0.0211(11) 0.0089(9) 0.0032(9) 0.0004(9)
C48 0.0293(13) 0.0291(12) 0.0224(11) 0.0078(10) -0.0004(9) 0.0026(10)
C53 0.046(2) 0.110(4) 0.147(5) 0.100(4) 0.048(3) 0.041(2)
C52 0.055(3) 0.121(4) 0.173(6) 0.112(4) 0.038(3) 0.050(3)
C51 0.061(2) 0.0443(17) 0.0435(17) 0.0232(14) -0.0049(15) 0.0151(15)
C50 0.085(3) 0.083(3) 0.081(3) 0.065(3) 0.047(2) 0.042(2)
C49 0.053(2) 0.077(3) 0.081(3) 0.061(2) 0.0353(19) 0.0336(19)
Cl1 0.0719(17) 0.0577(13) 0.210(4) -0.0088(17) 0.056(2) -0.0184(12)
Cl3 0.160(3) 0.0611(12) 0.0509(12) -0.0011(9) 0.0329(15) -0.0086(15)
C60 0.069(4) 0.047(3) 0.071(4) -0.016(3) 0.015(3) 0.001(3)
C61 0.121(8) 0.079(6) 0.069(7) -0.004(5) 0.027(6) 0.016(6)
Cl2 0.135(5) 0.079(2) 0.100(3) -0.002(2) 0.070(3) -0.029(3)
Cl4 0.140(4) 0.072(2) 0.091(3) 0.0057(19) 0.024(3) 0.005(2)

loop_
_atom_type_symbol
_atom_type_description
_atom_type_scat_dispersion_real
_atom_type_scat_dispersion_imag
_atom_type_scat_source
C C 0.0033 0.0016 'International Tables Vol C Tables 4.2.6.8 and 6.1.1.4'
H H 0.0000 0.0000 'International Tables Vol C Tables 4.2.6.8 and 6.1.1.4'
Br Br -0.2901 2.4595 'International Tables Vol C Tables 4.2.6.8 and 6.1.1.4'
Cl Cl 0.1484 0.1585 'International Tables Vol C Tables 4.2.6.8 and 6.1.1.4'
N N 0.0061 0.0033 'International Tables Vol C Tables 4.2.6.8 and 6.1.1.4'
Ni Ni 0.3393 1.1124 'International Tables Vol C Tables 4.2.6.8 and 6.1.1.4'

loop_
_geom_angle_atom_site_label_1
_geom_angle_atom_site_label_2
_geom_angle_atom_site_label_3
_geom_angle
Br2 Ni1 Br1 122.28(2)
N1 Ni1 Br2 111.89(6)
N1 Ni1 Br1 114.50(6)
N2 Ni1 Br2 111.75(6)
N2 Ni1 Br1 106.52(6)
N2 Ni1 N1 82.61(8)
C1 N1 Ni1 111.34(16)
C1 N1 C25 120.8(2)
C25 N1 Ni1 127.80(15)
C12 N2 Ni1 111.77(16)
C12 N2 C13 122.6(2)
C13 N2 Ni1 124.96(15)
N2 C12 C1 117.1(2)
N2 C12 C11 135.3(2)
C11 C12 C1 107.5(2)
N1 C1 C12 116.9(2)
N1 C1 C2 136.1(2)
C2 C1 C12 106.87(19)
C7 C2 C1 106.0(2)
C3 C2 C1 134.8(2)
C3 C2 C7 119.2(2)
C2 C7 C11 114.1(2)
C6 C7 C2 123.1(2)
C6 C7 C11 122.8(2)
C7 C11 C12 105.5(2)
C10 C11 C12 134.7(2)
C10 C11 C7 119.9(2)
C11 C10 H10 121.3
C11 C10 C9 117.5(3)
C9 C10 H10 121.3
C10 C9 H9 118.5
C8 C9 C10 123.0(3)
C8 C9 H9 118.5
C9 C8 H8 119.7
C9 C8 C6 120.5(3)
C6 C8 H8 119.7
C7 C6 C8 116.3(3)
C7 C6 C5 115.9(3)
C8 C6 C5 127.7(3)
C6 C5 H5 119.5
C4 C5 C6 121.0(3)
C4 C5 H5 119.5
C5 C4 H4 118.8
C5 C4 C3 122.4(3)
C3 C4 H4 118.8
C2 C3 C4 118.3(3)
C2 C3 H3 120.8
C4 C3 H3 120.8
C14 C13 N2 117.0(2)
C18 C13 N2 119.8(2)
C18 C13 C14 123.1(2)
C13 C14 C27 122.0(2)
C15 C14 C13 117.8(2)
C15 C14 C27 120.2(2)
C14 C15 H15 119.7
C16 C15 C14 120.6(2)
C16 C15 H15 119.7
C15 C16 H16 119.8
C17 C16 C15 120.3(3)
C17 C16 H16 119.8
C16 C17 H17 119.2
C16 C17 C18 121.7(2)
C18 C17 H17 119.2
C13 C18 C17 116.4(2)
C13 C18 C0AA 122.7(2)
C17 C18 C0AA 120.7(2)
C18 C0AA H0AA 106.8
C18 C0AA C26 111.3(2)
C18 C0AA C19 107.9(2)
C26 C0AA H0AA 106.8
C26 C0AA C19 116.7(2)
C19 C0AA H0AA 106.8
C0AA C26 H26A 108.2
C0AA C26 H26B 108.2
H26A C26 H26B 107.3
C24 C26 C0AA 116.4(2)
C24 C26 H26A 108.2
C24 C26 H26B 108.2
C26 C24 H24A 108.7
C26 C24 H24B 108.7
H24A C24 H24B 107.6
C23 C24 C26 114.4(3)
C23 C24 H24A 108.7
C23 C24 H24B 108.7
C24 C23 H23A 108.0
C24 C23 H23B 108.0
H23A C23 H23B 107.2
C22 C23 C24 117.2(2)
C22 C23 H23A 108.0
C22 C23 H23B 108.0
C23 C22 H22A 108.1
C23 C22 H22B 108.1
H22A C22 H22B 107.3
C21 C22 C23 116.6(3)
C21 C22 H22A 108.1
C21 C22 H22B 108.1
C22 C21 H21A 108.0
C22 C21 H21B 108.0
C22 C21 C20 117.3(2)
H21A C21 H21B 107.2
C20 C21 H21A 108.0
C20 C21 H21B 108.0
C21 C20 H20A 108.3
C21 C20 H20B 108.3
H20A C20 H20B 107.4
C19 C20 C21 116.0(3)
C19 C20 H20A 108.3
C19 C20 H20B 108.3
C0AA C19 H19A 108.1
C0AA C19 H19B 108.1
C20 C19 C0AA 116.8(2)
C20 C19 H19A 108.1
C20 C19 H19B 108.1
H19A C19 H19B 107.3
C14 C27 H27A 109.5
C14 C27 H27B 109.5
C14 C27 H27C 109.5
H27A C27 H27B 109.5
H27A C27 H27C 109.5
H27B C27 H27C 109.5
C32 C25 N1 119.2(2)
C32 C25 C28 122.3(2)
C28 C25 N1 118.3(2)
C25 C32 C31 118.0(2)
C25 C32 C34 120.9(2)
C31 C32 C34 121.1(2)
C32 C31 H31 119.2
C30 C31 C32 121.6(2)
C30 C31 H31 119.2
C31 C30 C29 118.7(2)
C31 C30 C33 121.2(2)
C29 C30 C33 120.1(2)
C30 C29 H29 118.9
C30 C29 C28 122.2(2)
C28 C29 H29 118.9
C25 C28 C47 121.7(2)
C29 C28 C25 117.2(2)
C29 C28 C47 121.1(2)
C30 C33 H33A 109.5
C30 C33 H33B 109.5
C30 C33 H33C 109.5
H33A C33 H33B 109.5
H33A C33 H33C 109.5
H33B C33 H33C 109.5
C32 C34 H34 105.9
C41 C34 C32 112.5(2)
C41 C34 H34 105.9
C41 C34 C35 113.3(2)
C35 C34 C32 112.48(19)
C35 C34 H34 105.9
C42 C41 C34 120.0(2)
C42 C41 C46 118.4(2)
C46 C41 C34 121.6(2)
C41 C42 H42 119.7
C43 C42 C41 120.6(3)
C43 C42 H42 119.7
C42 C43 H43 119.9
C44 C43 C42 120.2(3)
C44 C43 H43 119.9
C43 C44 H44 120.2
C45 C44 C43 119.7(3)
C45 C44 H44 120.2
C44 C45 H45 119.8
C44 C45 C46 120.5(3)
C46 C45 H45 119.8
C41 C46 H46 119.7
C45 C46 C41 120.6(3)
C45 C46 H46 119.7
C40 C35 C34 119.2(2)
C40 C35 C36 118.0(2)
C36 C35 C34 122.7(2)
C35 C40 H40 119.3
C39 C40 C35 121.3(2)
C39 C40 H40 119.3
C40 C39 H39 120.0
C38 C39 C40 119.9(3)
C38 C39 H39 120.0
C39 C38 H38 120.2
C37 C38 C39 119.6(3)
C37 C38 H38 120.2
C38 C37 H37 119.8
C38 C37 C36 120.3(3)
C36 C37 H37 119.8
C35 C36 C37 120.8(3)
C35 C36 H36 119.6
C37 C36 H36 119.6
C55 C54 C59 118.6(3)
C55 C54 C47 122.7(3)
C59 C54 C47 118.6(3)
C54 C55 H55 120.0
C54 C55 C56 120.0(3)
C56 C55 H55 120.0
C55 C56 H56 120.0
C57 C56 C55 119.9(4)
C57 C56 H56 120.0
C56 C57 H57 119.7
C56 C57 C58 120.7(3)
C58 C57 H57 119.7
C57 C58 H58 119.9
C57 C58 C59 120.1(4)
C59 C58 H58 119.9
C54 C59 H59 119.7
C58 C59 C54 120.6(4)
C58 C59 H59 119.7
C28 C47 H47 106.4
C28 C47 C48 112.0(2)
C54 C47 C28 114.3(2)
C54 C47 H47 106.4
C54 C47 C48 110.9(2)
C48 C47 H47 106.4
C53 C48 C47 119.7(3)
C53 C48 C49 116.8(3)
C49 C48 C47 123.5(2)
C48 C53 H53 119.2
C48 C53 C52 121.5(4)
C52 C53 H53 119.2
C53 C52 H52 119.3
C51 C52 C53 121.5(4)
C51 C52 H52 119.3
C52 C51 H51 121.2
C50 C51 C52 117.6(3)
C50 C51 H51 121.2
C51 C50 H50 119.4
C51 C50 C49 121.2(3)
C49 C50 H50 119.4
C48 C49 C50 121.4(3)
C48 C49 H49 119.3
C50 C49 H49 119.3
Cl1 C60 H60A 108.8
Cl1 C60 H60B 108.8
Cl3 C60 Cl1 113.7(4)
Cl3 C60 H60A 108.8
Cl3 C60 H60B 108.8
H60A C60 H60B 107.7
H61A C61 H61B 107.5
Cl2 C61 H61A 108.4
Cl2 C61 H61B 108.4
Cl2 C61 Cl4 115.3(7)
Cl4 C61 H61A 108.4
Cl4 C61 H61B 108.4

loop_
_geom_bond_atom_site_label_1
_geom_bond_atom_site_label_2
_geom_bond_distance
Br2 Ni1 2.3333(7)
Br1 Ni1 2.3481(8)
Ni1 N1 2.036(2)
Ni1 N2 2.023(2)
N1 C1 1.283(3)
N1 C25 1.452(3)
N2 C12 1.283(3)
N2 C13 1.443(3)
C12 C1 1.513(3)
C12 C11 1.468(3)
C1 C2 1.466(3)
C2 C7 1.419(3)
C2 C3 1.376(4)
C7 C11 1.420(4)
C7 C6 1.402(3)
C11 C10 1.380(4)
C10 H10 0.9300
C10 C9 1.415(4)
C9 H9 0.9300
C9 C8 1.376(5)
C8 H8 0.9300
C8 C6 1.418(4)
C6 C5 1.420(4)
C5 H5 0.9300
C5 C4 1.368(5)
C4 H4 0.9300
C4 C3 1.412(4)
C3 H3 0.9300
C13 C14 1.405(3)
C13 C18 1.398(3)
C14 C15 1.391(4)
C14 C27 1.507(4)
C15 H15 0.9300
C15 C16 1.387(4)
C16 H16 0.9300
C16 C17 1.379(4)
C17 H17 0.9300
C17 C18 1.406(4)
C18 C0AA 1.519(3)
C0AA H0AA 0.9800
C0AA C26 1.543(4)
C0AA C19 1.544(4)
C26 H26A 0.9700
C26 H26B 0.9700
C26 C24 1.538(4)
C24 H24A 0.9700
C24 H24B 0.9700
C24 C23 1.525(4)
C23 H23A 0.9700
C23 H23B 0.9700
C23 C22 1.510(5)
C22 H22A 0.9700
C22 H22B 0.9700
C22 C21 1.508(4)
C21 H21A 0.9700
C21 H21B 0.9700
C21 C20 1.542(4)
C20 H20A 0.9700
C20 H20B 0.9700
C20 C19 1.534(4)
C19 H19A 0.9700
C19 H19B 0.9700
C27 H27A 0.9600
C27 H27B 0.9600
C27 H27C 0.9600
C25 C32 1.394(3)
C25 C28 1.408(3)
C32 C31 1.398(3)
C32 C34 1.533(3)
C31 H31 0.9300
C31 C30 1.390(3)
C30 C29 1.394(4)
C30 C33 1.511(3)
C29 H29 0.9300
C29 C28 1.396(3)
C28 C47 1.530(3)
C33 H33A 0.9600
C33 H33B 0.9600
C33 H33C 0.9600
C34 H34 0.9800
C34 C41 1.521(3)
C34 C35 1.533(3)
C41 C42 1.393(4)
C41 C46 1.397(4)
C42 H42 0.9300
C42 C43 1.389(4)
C43 H43 0.9300
C43 C44 1.384(5)
C44 H44 0.9300
C44 C45 1.377(5)
C45 H45 0.9300
C45 C46 1.386(4)
C46 H46 0.9300
C35 C40 1.389(4)
C35 C36 1.389(3)
C40 H40 0.9300
C40 C39 1.389(4)
C39 H39 0.9300
C39 C38 1.385(4)
C38 H38 0.9300
C38 C37 1.375(4)
C37 H37 0.9300
C37 C36 1.396(4)
C36 H36 0.9300
C54 C55 1.377(4)
C54 C59 1.397(4)
C54 C47 1.516(4)
C55 H55 0.9300
C55 C56 1.411(5)
C56 H56 0.9300
C56 C57 1.362(6)
C57 H57 0.9300
C57 C58 1.364(7)
C58 H58 0.9300
C58 C59 1.382(5)
C59 H59 0.9300
C47 H47 0.9800
C47 C48 1.536(3)
C48 C53 1.353(4)
C48 C49 1.358(4)
C53 H53 0.9300
C53 C52 1.383(5)
C52 H52 0.9300
C52 C51 1.350(6)
C51 H51 0.9300
C51 C50 1.342(5)
C50 H50 0.9300
C50 C49 1.393(4)
C49 H49 0.9300
Cl1 C60 1.769(6)
Cl3 C60 1.746(6)
C60 H60A 0.9700
C60 H60B 0.9700
C61 H61A 0.9700
C61 H61B 0.9700
C61 Cl2 1.766(8)
C61 Cl4 1.799(9)
